data_4122520
loop_
_publ_author_name
'Zhao, Xiang'
'Wong, Matthew'
'Mao, Chengyu'
'Trieu, Thuong Xinh'
'Zhang, Jian'
'Feng, Pingyun'
'Bu, Xianhui'

_publ_section_title
;
 Size-selective crystallization of homochiral camphorate metal-organic
 frameworks for lanthanide separation.
;
_journal_issue 36
_journal_name_full 'Journal of the American Chemical Society'
_journal_page_first 12572
_journal_page_last 12575
_journal_paper_doi 10.1021/ja5067306
_journal_volume 136
_journal_year 2014
_chemical_absolute_configuration rm
_chemical_formula_sum 'C11 H15 O6 Tb'
_chemical_formula_weight 402.15
_chemical_name_systematic
; 
 ? 
;
_space_group_IT_number 19
_symmetry_cell_setting orthorhombic
_symmetry_space_group_name_Hall 'P 2ac 2ab'
_symmetry_space_group_name_H-M 'P 21 21 21'
_atom_sites_solution_hydrogens geom
_atom_sites_solution_primary direct
_atom_sites_solution_secondary difmap
_audit_creation_method SHELXL-97
_cell_angle_alpha 90.00
_cell_angle_beta 90.00
_cell_angle_gamma 90.00
_cell_formula_units_Z 4
_cell_length_a 8.2383(3)
_cell_length_b 10.9075(5)
_cell_length_c 14.7942(6)
_cell_measurement_temperature 173(2)
_cell_volume 1329.40(9)
_computing_structure_refinement 'SHELXL-97 (Sheldrick, 1997)'
_computing_structure_solution 'SHELXS-97 (Sheldrick, 1990)'
_diffrn_ambient_temperature 173(2)
_diffrn_measured_fraction_theta_full 0.908
_diffrn_measured_fraction_theta_max 0.908
_diffrn_radiation_monochromator graphite
_diffrn_radiation_source 'fine-focus sealed tube'
_diffrn_radiation_type MoK\a
_diffrn_radiation_wavelength 0.71073
_diffrn_reflns_av_R_equivalents 0.0224
_diffrn_reflns_av_sigmaI/netI 0.0433
_diffrn_reflns_limit_h_max 10
_diffrn_reflns_limit_h_min -7
_diffrn_reflns_limit_k_max 7
_diffrn_reflns_limit_k_min -14
_diffrn_reflns_limit_l_max 13
_diffrn_reflns_limit_l_min -19
_diffrn_reflns_number 4980
_diffrn_reflns_theta_full 27.90
_diffrn_reflns_theta_max 27.90
_diffrn_reflns_theta_min 2.32
_exptl_absorpt_coefficient_mu 5.335
_exptl_absorpt_correction_T_max 0.7456
_exptl_absorpt_correction_T_min 0.6195
_exptl_absorpt_correction_type multi-scan
_exptl_absorpt_process_details 'SADABS 2012/1'
_exptl_crystal_colour green
_exptl_crystal_density_diffrn 2.009
_exptl_crystal_density_method 'not measured'
_exptl_crystal_description prism
_exptl_crystal_F_000 776
_exptl_crystal_size_max 0.049
_exptl_crystal_size_mid 0.045
_exptl_crystal_size_min 0.040
_refine_diff_density_max 1.039
_refine_diff_density_min -0.820
_refine_diff_density_rms 0.138
_refine_ls_abs_structure_details 'Flack H D (1983), Acta Cryst. A39, 876-881'
_refine_ls_abs_structure_Flack 0.02(3)
_refine_ls_extinction_method none
_refine_ls_goodness_of_fit_ref 1.057
_refine_ls_hydrogen_treatment constr
_refine_ls_matrix_type full
_refine_ls_number_parameters 163
_refine_ls_number_reflns 2608
_refine_ls_number_restraints 0
_refine_ls_restrained_S_all 1.057
_refine_ls_R_factor_all 0.0375
_refine_ls_R_factor_gt 0.0327
_refine_ls_shift/su_max 0.024
_refine_ls_shift/su_mean 0.001
_refine_ls_structure_factor_coef Fsqd
_refine_ls_weighting_details 'calc w=1/[\s^2^(Fo^2^)+(0.0256P)^2^+2.3854P] where P=(Fo^2^+2Fc^2^)/3'
_refine_ls_weighting_scheme calc
_refine_ls_wR_factor_gt 0.0696
_refine_ls_wR_factor_ref 0.0718
_reflns_number_gt 2320
_reflns_number_total 2608
_reflns_threshold_expression >2sigma(I)
_cod_data_source_file ja5067306_si_002.cif
_cod_data_source_block CPM-29-Tb
_cod_depositor_comments
;
The following automatic conversions were performed:

'_symmetry_cell_setting' value 'Orthorhombic' changed to
'orthorhombic' according to
/home/saulius/struct/COD-crude-data--automatic-downloads/rss-feeds/ACS/lib/dictionaries/cif_core.dic
dictionary named 'cif_core.dic' version 2.4.2 from 2011-04-26.

Automatic conversion script
Id: cif_fix_values 2281 2013-09-26 08:29:07Z andrius 

 Adding full bibliography for 4122510--4122534.cif.
;
_cod_database_code 4122520

loop_
_symmetry_equiv_pos_as_xyz
'x, y, z'
'-x+1/2, -y, z+1/2'
'-x, y+1/2, -z+1/2'
'x+1/2, -y+1/2, -z'

loop_
_atom_site_label
_atom_site_type_symbol
_atom_site_fract_x
_atom_site_fract_y
_atom_site_fract_z
_atom_site_U_iso_or_equiv
_atom_site_adp_type
_atom_site_occupancy
_atom_site_symmetry_multiplicity
_atom_site_calc_flag
_atom_site_refinement_flags
Tb1 Tb 0.92483(3) 0.79657(2) 0.00182(3) 0.02130(9) Uani 1 1 d .
O3 O 0.8021(7) 0.7872(5) 0.1379(4) 0.0411(14) Uani 1 1 d .
O6 O 0.6446(6) 0.8196(4) -0.0592(4) 0.0326(12) Uani 1 1 d .
O5 O 0.7985(8) 0.9838(5) -0.0570(5) 0.0575(18) Uani 1 1 d .
C7 C 0.6774(9) 0.7426(6) 0.1761(5) 0.0301(17) Uani 1 1 d .
C3 C 0.6760(9) 0.7300(6) 0.2770(5) 0.0251(16) Uani 1 1 d .
H3A H 0.7259 0.8050 0.3007 0.030 Uiso 1 1 calc R
C11 C 0.6677(11) 0.9327(8) -0.0751(6) 0.042(2) Uani 1 1 d .
H11A H 0.5846 0.9784 -0.1009 0.050 Uiso 1 1 calc R
C4 C 0.5072(15) 0.7248(16) 0.3172(7) 0.122(7) Uani 1 1 d .
H4A H 0.4249 0.7143 0.2710 0.147 Uiso 1 1 calc R
H4B H 0.4831 0.7974 0.3526 0.147 Uiso 1 1 calc R
C5 C 0.5237(13) 0.6023(10) 0.3815(8) 0.070(3) Uani 1 1 d .
H5A H 0.4577 0.6104 0.4354 0.084 Uiso 1 1 calc R
H5B H 0.4901 0.5294 0.3489 0.084 Uiso 1 1 calc R
O1 O 0.9056(7) 0.4447(5) 0.4481(4) 0.0399(14) Uani 1 1 d .
C6 C 0.7588(10) 0.4701(6) 0.4430(5) 0.0296(17) Uani 1 1 d .
C1 C 0.7093(9) 0.5957(6) 0.4064(4) 0.0248(15) Uani 1 1 d .
O4 O 0.5546(7) 0.7095(5) 0.1318(4) 0.0449(15) Uani 1 1 d .
O2 O 0.6477(6) 0.4003(4) 0.4714(4) 0.0459(18) Uani 1 1 d .
C8 C 0.7633(16) 0.6880(8) 0.4742(7) 0.081(4) Uani 1 1 d .
H8A H 0.8778 0.6795 0.4844 0.121 Uiso 1 1 calc R
H8B H 0.7061 0.6752 0.5300 0.121 Uiso 1 1 calc R
H8C H 0.7408 0.7690 0.4520 0.121 Uiso 1 1 calc R
C2 C 0.7834(12) 0.6227(9) 0.3105(6) 0.054(2) Uani 1 1 d .
C10 C 0.9546(16) 0.6737(15) 0.3171(10) 0.122(6) Uani 1 1 d .
H10A H 1.0270 0.6104 0.3373 0.183 Uiso 1 1 calc R
H10B H 0.9563 0.7405 0.3594 0.183 Uiso 1 1 calc R
H10C H 0.9887 0.7025 0.2588 0.183 Uiso 1 1 calc R
C9 C 0.7658(17) 0.5128(10) 0.2513(6) 0.052(3) Uani 1 1 d .
H9A H 0.8335 0.4479 0.2737 0.078 Uiso 1 1 calc R
H9B H 0.7980 0.5333 0.1908 0.078 Uiso 1 1 calc R
H9C H 0.6547 0.4865 0.2513 0.078 Uiso 1 1 calc R

loop_
_atom_site_aniso_label
_atom_site_aniso_U_11
_atom_site_aniso_U_22
_atom_site_aniso_U_33
_atom_site_aniso_U_23
_atom_site_aniso_U_13
_atom_site_aniso_U_12
Tb1 0.01562(14) 0.02364(14) 0.02466(16) -0.0015(3) 0.0015(3) -0.00124(11)
O3 0.035(3) 0.058(3) 0.030(3) 0.007(3) 0.007(2) 0.002(3)
O6 0.018(3) 0.033(3) 0.047(3) 0.005(2) 0.003(2) -0.002(2)
O5 0.033(4) 0.034(3) 0.105(5) 0.016(3) -0.007(3) -0.003(3)
C7 0.036(5) 0.030(4) 0.025(4) 0.004(3) 0.000(3) 0.006(4)
C3 0.032(4) 0.027(4) 0.016(4) 0.006(3) -0.003(3) 0.005(3)
C11 0.030(5) 0.043(5) 0.052(6) 0.009(4) -0.007(4) 0.012(4)
C4 0.059(8) 0.27(2) 0.037(6) 0.035(9) 0.008(5) 0.088(11)
C5 0.069(7) 0.059(6) 0.082(8) 0.029(6) 0.016(6) 0.017(6)
O1 0.028(3) 0.036(3) 0.057(4) 0.015(3) -0.003(3) 0.010(2)
C6 0.038(5) 0.024(4) 0.026(4) 0.002(3) 0.003(3) -0.002(4)
C1 0.029(4) 0.022(3) 0.023(4) 0.004(3) 0.004(3) 0.008(3)
O4 0.044(4) 0.058(4) 0.033(3) 0.008(3) -0.014(3) -0.004(3)
O2 0.034(3) 0.024(2) 0.080(5) 0.018(3) 0.011(3) 0.001(2)
C8 0.126(10) 0.047(6) 0.069(8) -0.004(5) -0.038(7) 0.015(6)
C2 0.070(7) 0.057(6) 0.034(5) 0.016(4) 0.013(5) 0.010(5)
C10 0.078(10) 0.171(15) 0.116(12) 0.057(11) -0.025(8) -0.086(10)
C9 0.084(7) 0.037(5) 0.034(4) -0.010(3) -0.003(4) 0.024(5)

loop_
_atom_type_symbol
_atom_type_description
_atom_type_scat_dispersion_real
_atom_type_scat_dispersion_imag
_atom_type_scat_source
C C 0.0033 0.0016 'International Tables Vol C Tables 4.2.6.8 and 6.1.1.4'
H H 0.0000 0.0000 'International Tables Vol C Tables 4.2.6.8 and 6.1.1.4'
O O 0.0106 0.0060 'International Tables Vol C Tables 4.2.6.8 and 6.1.1.4'
Tb Tb -0.1723 4.1537 'International Tables Vol C Tables 4.2.6.8 and 6.1.1.4'

loop_
_geom_angle_atom_site_label_1
_geom_angle_atom_site_label_2
_geom_angle_atom_site_label_3
_geom_angle
_geom_angle_site_symmetry_1
_geom_angle_site_symmetry_3
O4 Tb1 O3 175.4(2) 4_565 .
O4 Tb1 O1 90.9(2) 4_565 3_755
O3 Tb1 O1 91.0(2) . 3_755
O4 Tb1 O2 85.6(2) 4_565 2_664
O3 Tb1 O2 90.9(2) . 2_664
O1 Tb1 O2 154.4(2) 3_755 2_664
O4 Tb1 O6 86.34(19) 4_565 4_565
O3 Tb1 O6 89.89(19) . 4_565
O1 Tb1 O6 78.02(19) 3_755 4_565
O2 Tb1 O6 76.49(18) 2_664 4_565
O4 Tb1 O5 85.1(2) 4_565 .
O3 Tb1 O5 99.5(2) . .
O1 Tb1 O5 77.5(2) 3_755 .
O2 Tb1 O5 127.2(2) 2_664 .
O6 Tb1 O5 153.88(19) 4_565 .
O4 Tb1 O6 97.2(2) 4_565 .
O3 Tb1 O6 85.00(19) . .
O1 Tb1 O6 128.27(18) 3_755 .
O2 Tb1 O6 77.29(17) 2_664 .
O6 Tb1 O6 153.19(9) 4_565 .
O5 Tb1 O6 52.71(18) . .
O4 Tb1 C11 91.0(2) 4_565 .
O3 Tb1 C11 92.7(2) . .
O1 Tb1 C11 102.7(2) 3_755 .
O2 Tb1 C11 102.7(2) 2_664 .
O6 Tb1 C11 177.3(2) 4_565 .
O5 Tb1 C11 26.0(2) . .
O6 Tb1 C11 26.7(2) . .
C7 O3 Tb1 141.0(5) . .
C11 O6 Tb1 134.5(5) . 4_465
C11 O6 Tb1 91.5(5) . .
Tb1 O6 Tb1 121.6(2) 4_465 .
C11 O5 Tb1 94.1(5) . .
O4 C7 O3 122.0(7) . .
O4 C7 C3 119.1(7) . .
O3 C7 C3 119.0(7) . .
C7 C3 C4 113.7(7) . .
C7 C3 C2 112.5(6) . .
C4 C3 C2 111.8(8) . .
O5 C11 O6 121.8(8) . .
O5 C11 Tb1 59.9(4) . .
O6 C11 Tb1 61.8(4) . .
C3 C4 C5 100.5(8) . .
C1 C5 C4 104.6(8) . .
C6 O1 Tb1 141.3(5) . 3_745
O1 C6 O2 123.4(7) . .
O1 C6 C1 118.7(7) . .
O2 C6 C1 117.7(7) . .
C8 C1 C6 106.7(6) . .
C8 C1 C2 111.4(7) . .
C6 C1 C2 112.6(6) . .
C8 C1 C5 114.6(8) . .
C6 C1 C5 112.5(7) . .
C2 C1 C5 99.1(7) . .
C7 O4 Tb1 148.0(5) . 4_465
C6 O2 Tb1 145.7(5) . 2_665
C9 C2 C10 115.0(11) . .
C9 C2 C3 111.4(8) . .
C10 C2 C3 105.9(9) . .
C9 C2 C1 110.0(8) . .
C10 C2 C1 111.8(9) . .
C3 C2 C1 102.0(6) . .

loop_
_geom_bond_atom_site_label_1
_geom_bond_atom_site_label_2
_geom_bond_distance
_geom_bond_site_symmetry_2
Tb1 O4 2.249(5) 4_565
Tb1 O3 2.255(5) .
Tb1 O1 2.261(5) 3_755
Tb1 O2 2.274(5) 2_664
Tb1 O6 2.367(5) 4_565
Tb1 O5 2.452(6) .
Tb1 O6 2.492(5) .
Tb1 C11 2.826(8) .
O3 C7 1.270(9) .
O6 C11 1.270(9) .
O6 Tb1 2.367(5) 4_465
O5 C11 1.242(10) .
C7 O4 1.258(9) .
C7 C3 1.499(10) .
C3 C4 1.513(13) .
C3 C2 1.548(11) .
C4 C5 1.645(16) .
C5 C1 1.575(13) .
O1 C6 1.243(9) .
O1 Tb1 2.261(5) 3_745
C6 O2 1.262(9) .
C6 C1 1.529(9) .
C1 C8 1.490(11) .
C1 C2 1.572(10) .
O4 Tb1 2.249(5) 4_465
O2 Tb1 2.274(5) 2_665
C2 C9 1.492(13) .
C2 C10 1.519(14) .
